data_4025522
loop_
_publ_author_name
'Dazhi Yang'
'Lijun Shi'
'Huan Huang'
'Jianxin Zhang'
'Liangbing Gan'

_publ_section_title
;
 Synthesis and Reactivity of 2H-Pyran Moiety in [60]Fullerene Cage
 Skeleton
;
_journal_name_full 'Journal of Organic Chemistry'
_journal_page_first 4567
_journal_page_last 4573
_journal_paper_doi 10.1021/jo100799x
_journal_volume 75
_journal_year 2010
_chemical_formula_sum 'C83 H46 N O12'
_chemical_formula_weight 1249.21
_chemical_name_systematic
; 
 ? 
;
_space_group_IT_number 14
_symmetry_cell_setting monoclinic
_symmetry_space_group_name_Hall '-P 2ybc'
_symmetry_space_group_name_H-M 'P 1 21/c 1'
_atom_sites_solution_hydrogens geom
_atom_sites_solution_primary direct
_atom_sites_solution_secondary difmap
_audit_creation_method SHELXL-97
_cell_angle_alpha 90.00
_cell_angle_beta 103.790(4)
_cell_angle_gamma 90.00
_cell_formula_units_Z 4
_cell_length_a 18.907(7)
_cell_length_b 13.564(5)
_cell_length_c 27.919(10)
_cell_measurement_temperature 113(2)
_cell_measurement_theta_max 26.0
_cell_measurement_theta_min 1.5
_cell_volume 6954(4)
_computing_cell_refinement CrystalClear
_computing_data_collection CrystalClear
_computing_data_reduction CrystalClear
_computing_molecular_graphics 'Bruker SHELXTL'
_computing_publication_material 'CrystalStructure 3.8'
_computing_structure_refinement 'SHELXL-97 (Sheldrick, 1997)'
_computing_structure_solution 'SHELXS-97 (Sheldrick, 1990)'
_diffrn_ambient_temperature 113(2)
_diffrn_detector_area_resol_mean 14.63
_diffrn_measured_fraction_theta_full 0.997
_diffrn_measured_fraction_theta_max 0.997
_diffrn_measurement_device_type 'Rigaku Saturn CCD area detector'
_diffrn_measurement_method '\w and \f scans'
_diffrn_radiation_monochromator multilayer
_diffrn_radiation_source 'rotating anode'
_diffrn_radiation_type MoK\a
_diffrn_radiation_wavelength 0.71073
_diffrn_reflns_av_R_equivalents 0.0673
_diffrn_reflns_av_sigmaI/netI 0.0781
_diffrn_reflns_limit_h_max 21
_diffrn_reflns_limit_h_min -22
_diffrn_reflns_limit_k_max 15
_diffrn_reflns_limit_k_min -16
_diffrn_reflns_limit_l_max 33
_diffrn_reflns_limit_l_min -27
_diffrn_reflns_number 39963
_diffrn_reflns_theta_full 25.02
_diffrn_reflns_theta_max 25.02
_diffrn_reflns_theta_min 1.64
_diffrn_standards_decay_% 0
_diffrn_standards_interval_count 0
_diffrn_standards_interval_time 0
_diffrn_standards_number 0
_exptl_absorpt_coefficient_mu 0.080
_exptl_absorpt_correction_T_max 0.9968
_exptl_absorpt_correction_T_min 0.9920
_exptl_absorpt_correction_type multi-scan
_exptl_absorpt_process_details CrystalClear
_exptl_crystal_density_diffrn 1.193
_exptl_crystal_density_method 'not measured'
_exptl_crystal_F_000 2588
_exptl_crystal_size_max 0.10
_exptl_crystal_size_mid 0.04
_exptl_crystal_size_min 0.04
_platon_squeeze_details ' ?'
_refine_diff_density_max 0.351
_refine_diff_density_min -0.500
_refine_diff_density_rms 0.068
_refine_ls_extinction_coef 0.00048(6)
_refine_ls_extinction_expression Fc^*^=kFc[1+0.001xFc^2^\l^3^/sin(2\q)]^-1/4^
_refine_ls_extinction_method SHELXL
_refine_ls_goodness_of_fit_ref 1.026
_refine_ls_hydrogen_treatment constr
_refine_ls_matrix_type full
_refine_ls_number_parameters 880
_refine_ls_number_reflns 12238
_refine_ls_number_restraints 0
_refine_ls_restrained_S_all 1.026
_refine_ls_R_factor_all 0.1112
_refine_ls_R_factor_gt 0.0795
_refine_ls_shift/su_max 1.324
_refine_ls_shift/su_mean 0.060
_refine_ls_structure_factor_coef Fsqd
_refine_ls_weighting_details 'calc w=1/[\s^2^(Fo^2^)+(0.1097P)^2^+6.0609P] where P=(Fo^2^+2Fc^2^)/3'
_refine_ls_weighting_scheme calc
_refine_ls_wR_factor_gt 0.2032
_refine_ls_wR_factor_ref 0.2218
_reflns_number_gt 8591
_reflns_number_total 12238
_reflns_threshold_expression >2sigma(I)
_cod_data_source_file jo100799x_si_002.cif
_cod_data_source_block shelx
_cod_depositor_comments
;
The following automatic conversions were performed:

'_symmetry_cell_setting' value 'Monoclinic' changed to 'monoclinic'
according to the built-in table from CIF Core dictionary named
'cif_core.dic' version 2.4.1 from
2010-06-29.

'_exptl_absorpt_correction_type' value 'MULTI-SCAN'
changed to 'multi-scan' according to the built-in table from CIF Core
dictionary named 'cif_core.dic' version 2.4.1 from
2010-06-29.

'_refine_ls_hydrogen_treatment' value 'CONSTR' changed
to 'constr' according to the built-in table from CIF Core dictionary
named 'cif_core.dic' version 2.4.1 from 2010-06-29.

Automatic conversion script
Id: cif_fix_values 1646 2011-03-28 12:23:43Z adriana 
;
_cod_database_code 4025522

loop_
_symmetry_equiv_pos_as_xyz
'x, y, z'
'-x, y+1/2, -z+1/2'
'-x, -y, -z'
'x, -y-1/2, z-1/2'

loop_
_atom_site_label
_atom_site_type_symbol
_atom_site_fract_x
_atom_site_fract_y
_atom_site_fract_z
_atom_site_U_iso_or_equiv
_atom_site_adp_type
_atom_site_occupancy
_atom_site_symmetry_multiplicity
_atom_site_calc_flag
_atom_site_refinement_flags
_atom_site_disorder_assembly
_atom_site_disorder_group
O1 O 0.29455(4) 0.48901(5) 0.23435(2) 0.0284(2) Uani 1 1 d . . .
O2 O 0.23810(4) 0.54033(6) 0.25431(3) 0.0332(2) Uani 1 1 d . . .
O3 O 0.21850(4) 0.43472(6) 0.36790(3) 0.0309(2) Uani 1 1 d . . .
O4 O 0.23400(4) 0.50625(6) 0.40908(3) 0.0402(2) Uani 1 1 d . . .
O5 O 0.34163(4) 0.17021(5) 0.17782(2) 0.0254(2) Uani 1 1 d . . .
O6 O 0.30214(4) 0.25706(5) 0.15110(2) 0.0276(2) Uani 1 1 d . . .
O7 O 0.30767(4) -0.07927(5) 0.36926(3) 0.0305(2) Uani 1 1 d . . .
O8 O 0.25806(4) 0.08494(5) 0.40633(3) 0.0293(2) Uani 1 1 d . . .
O9 O 0.25152(4) 0.28962(5) 0.24245(2) 0.0260(2) Uani 1 1 d . . .
O10 O 0.24895(4) 0.04248(5) 0.28700(3) 0.0291(2) Uani 1 1 d . . .
O11 O 0.22648(4) 0.13812(5) 0.20941(3) 0.0287(2) Uani 1 1 d . . .
H11 H 0.2233 0.1630 0.1814 0.043 Uiso 1 1 calc R . .
O12 O -0.05402(5) 0.30356(8) 0.17301(4) 0.0614(3) Uani 1 1 d . . .
N1 N 0.17170(5) 0.19471(7) 0.33338(3) 0.0302(3) Uani 1 1 d . . .
H1A H 0.1640 0.1290 0.3384 0.036 Uiso 1 1 calc R . .
H1B H 0.1629 0.2281 0.3600 0.036 Uiso 1 1 calc R . .
C1 C 0.24940(5) 0.20615(8) 0.33532(4) 0.0264(3) Uani 1 1 d . . .
C2 C 0.27628(5) 0.14219(8) 0.29570(3) 0.0232(3) Uani 1 1 d . . .
C3 C 0.27629(5) 0.19013(8) 0.24402(4) 0.0251(3) Uani 1 1 d . . .
C4 C 0.27974(5) 0.34310(8) 0.28379(4) 0.0239(3) Uani 1 1 d . . .
C5 C 0.27294(5) 0.31411(8) 0.32826(4) 0.0253(3) Uani 1 1 d . . .
C6 C 0.28865(6) 0.38950(8) 0.37045(4) 0.0290(3) Uani 1 1 d . . .
C7 C 0.32395(6) 0.34404(8) 0.41955(4) 0.0259(3) Uani 1 1 d . . .
C8 C 0.32183(6) 0.24494(8) 0.42754(4) 0.0283(3) Uani 1 1 d . . .
C9 C 0.28843(6) 0.17210(8) 0.38809(4) 0.0280(3) Uani 1 1 d . . .
C10 C 0.33223(6) 0.07914(8) 0.40117(4) 0.0276(3) Uani 1 1 d . . .
C11 C 0.34757(6) 0.00617(7) 0.36269(4) 0.0258(3) Uani 1 1 d . . .
C12 C 0.32518(6) 0.05306(8) 0.31033(4) 0.0251(3) Uani 1 1 d . . .
C13 C 0.38942(6) 0.04481(7) 0.28720(3) 0.0240(3) Uani 1 1 d . . .
C14 C 0.40402(6) 0.11180(7) 0.25389(3) 0.0239(3) Uani 1 1 d . . .
C15 C 0.35265(6) 0.19281(8) 0.22915(4) 0.0252(3) Uani 1 1 d . . .
C16 C 0.40309(5) 0.28480(8) 0.24120(3) 0.0240(3) Uani 1 1 d . . .
C17 C 0.39447(5) 0.37928(7) 0.25762(3) 0.0226(3) Uani 1 1 d . . .
C18 C 0.32820(6) 0.42490(8) 0.27344(4) 0.0256(3) Uani 1 1 d . . .
C19 C 0.36657(6) 0.47784(7) 0.32080(4) 0.0252(3) Uani 1 1 d . . .
C20 C 0.34648(6) 0.46366(8) 0.36396(4) 0.0258(3) Uani 1 1 d . . .
C21 C 0.40137(6) 0.47450(8) 0.41016(4) 0.0269(3) Uani 1 1 d . . .
C22 C 0.38550(6) 0.40108(8) 0.44422(4) 0.0278(3) Uani 1 1 d . . .
C23 C 0.44345(6) 0.35819(8) 0.47918(4) 0.0271(3) Uani 1 1 d . . .
C24 C 0.43991(6) 0.25387(8) 0.48856(4) 0.0288(3) Uani 1 1 d . . .
C25 C 0.38020(6) 0.19831(8) 0.46302(3) 0.0277(3) Uani 1 1 d . . .
C26 C 0.39062(6) 0.09950(8) 0.44645(4) 0.0284(3) Uani 1 1 d . . .
C27 C 0.45932(6) 0.06249(8) 0.45332(4) 0.0285(3) Uani 1 1 d . . .
C28 C 0.47977(6) 0.00679(7) 0.41311(4) 0.0253(3) Uani 1 1 d . . .
C29 C 0.42999(6) -0.00741(7) 0.36968(4) 0.0264(3) Uani 1 1 d . . .
C30 C 0.45006(6) 0.00617(7) 0.32342(4) 0.0254(3) Uani 1 1 d . . .
C31 C 0.52223(6) 0.02901(8) 0.32387(4) 0.0269(3) Uani 1 1 d . . .
C32 C 0.53662(5) 0.09979(8) 0.28880(4) 0.0256(3) Uani 1 1 d . . .
C33 C 0.47767(6) 0.14290(8) 0.25650(3) 0.0254(3) Uani 1 1 d . . .
C34 C 0.47747(6) 0.24838(8) 0.24752(3) 0.0248(3) Uani 1 1 d . . .
C35 C 0.53850(6) 0.30309(8) 0.26911(4) 0.0269(3) Uani 1 1 d . . .
C36 C 0.52904(5) 0.40025(8) 0.28695(4) 0.0246(3) Uani 1 1 d . . .
C37 C 0.45872(6) 0.43527(8) 0.28179(3) 0.0258(3) Uani 1 1 d . . .
C38 C 0.44093(5) 0.49570(7) 0.32080(4) 0.0234(3) Uani 1 1 d . . .
C39 C 0.49384(6) 0.51005(7) 0.36478(4) 0.0263(3) Uani 1 1 d . . .
C40 C 0.47253(6) 0.49936(8) 0.41101(4) 0.0288(3) Uani 1 1 d . . .
C41 C 0.53260(6) 0.45216(8) 0.44594(4) 0.0279(3) Uani 1 1 d . . .
C42 C 0.51761(6) 0.38346(8) 0.47915(4) 0.0290(3) Uani 1 1 d . . .
C43 C 0.56096(6) 0.29392(8) 0.48967(4) 0.0297(3) Uani 1 1 d . . .
C44 C 0.51309(6) 0.21458(8) 0.49618(4) 0.0295(3) Uani 1 1 d . . .
C45 C 0.52192(6) 0.12079(8) 0.47814(4) 0.0290(3) Uani 1 1 d . . .
C46 C 0.58045(6) 0.10272(8) 0.45354(4) 0.0297(3) Uani 1 1 d . . .
C47 C 0.55442(6) 0.03412(8) 0.41399(4) 0.0297(3) Uani 1 1 d . . .
C48 C 0.57514(6) 0.04296(8) 0.36963(4) 0.0272(3) Uani 1 1 d . . .
C49 C 0.62355(6) 0.12238(8) 0.36322(4) 0.0292(3) Uani 1 1 d . . .
C50 C 0.59886(6) 0.15758(8) 0.31272(4) 0.0282(3) Uani 1 1 d . . .
C51 C 0.60071(5) 0.25834(8) 0.30291(4) 0.0246(3) Uani 1 1 d . . .
C52 C 0.62778(5) 0.32762(8) 0.34229(4) 0.0285(3) Uani 1 1 d . . .
C53 C 0.58381(5) 0.41631(8) 0.33237(4) 0.0258(3) Uani 1 1 d . . .
C54 C 0.56607(6) 0.46889(8) 0.37099(4) 0.0273(3) Uani 1 1 d . . .
C55 C 0.59062(6) 0.43325(8) 0.42091(4) 0.0289(3) Uani 1 1 d . . .
C56 C 0.63251(6) 0.34768(8) 0.43068(4) 0.0297(3) Uani 1 1 d . . .
C57 C 0.61767(6) 0.27709(8) 0.46613(4) 0.0304(3) Uani 1 1 d . . .
C58 C 0.62693(6) 0.17899(8) 0.44758(4) 0.0297(3) Uani 1 1 d . . .
C59 C 0.64925(6) 0.18989(8) 0.40146(4) 0.0302(3) Uani 1 1 d . . .
C60 C 0.65131(6) 0.29337(8) 0.39104(4) 0.0300(3) Uani 1 1 d . . .
C61 C 0.11705(6) 0.22466(9) 0.29118(4) 0.0322(3) Uani 1 1 d . . .
C62 C 0.09008(7) 0.31942(9) 0.28842(4) 0.0404(4) Uani 1 1 d . . .
H62 H 0.1110 0.3654 0.3134 0.048 Uiso 1 1 calc R . .
C63 C 0.03284(7) 0.34932(10) 0.24984(5) 0.0480(4) Uani 1 1 d . . .
H63 H 0.0146 0.4148 0.2487 0.058 Uiso 1 1 calc R . .
C64 C 0.00232(7) 0.28129(10) 0.21257(5) 0.0455(4) Uani 1 1 d . . .
C65 C 0.02813(7) 0.18743(11) 0.21540(5) 0.0472(4) Uani 1 1 d . . .
H65 H 0.0064 0.1410 0.1908 0.057 Uiso 1 1 calc R . .
C66 C 0.08621(6) 0.15812(10) 0.25392(4) 0.0416(4) Uani 1 1 d . . .
H66 H 0.1047 0.0929 0.2547 0.050 Uiso 1 1 calc R . .
C67 C -0.08103(9) 0.40325(12) 0.17006(7) 0.0889(6) Uani 1 1 d . . .
H67A H -0.0985 0.4183 0.1996 0.133 Uiso 1 1 calc R . .
H67B H -0.1212 0.4104 0.1407 0.133 Uiso 1 1 calc R . .
H67C H -0.0418 0.4489 0.1679 0.133 Uiso 1 1 calc R . .
C68 C 0.17845(6) 0.56681(9) 0.21271(4) 0.0317(3) Uani 1 1 d . . .
C69 C 0.20424(7) 0.64330(10) 0.18125(5) 0.0450(4) Uani 1 1 d . . .
H69A H 0.2281 0.6975 0.2022 0.067 Uiso 1 1 calc R . .
H69B H 0.1624 0.6689 0.1566 0.067 Uiso 1 1 calc R . .
H69C H 0.2389 0.6130 0.1646 0.067 Uiso 1 1 calc R . .
C70 C 0.12401(7) 0.61015(10) 0.24000(5) 0.0443(4) Uani 1 1 d . . .
H70A H 0.1147 0.5619 0.2639 0.066 Uiso 1 1 calc R . .
H70B H 0.0783 0.6258 0.2162 0.066 Uiso 1 1 calc R . .
H70C H 0.1443 0.6704 0.2573 0.066 Uiso 1 1 calc R . .
C71 C 0.14861(7) 0.47629(10) 0.18282(5) 0.0455(4) Uani 1 1 d . . .
H71A H 0.1843 0.4525 0.1651 0.068 Uiso 1 1 calc R . .
H71B H 0.1032 0.4933 0.1590 0.068 Uiso 1 1 calc R . .
H71C H 0.1391 0.4245 0.2050 0.068 Uiso 1 1 calc R . .
C72 C 0.16956(6) 0.51103(10) 0.42887(4) 0.0385(4) Uani 1 1 d . . .
C73 C 0.15309(9) 0.41191(13) 0.44667(6) 0.0745(6) Uani 1 1 d . . .
H73A H 0.1457 0.3646 0.4194 0.112 Uiso 1 1 calc R . .
H73B H 0.1088 0.4157 0.4590 0.112 Uiso 1 1 calc R . .
H73C H 0.1939 0.3902 0.4733 0.112 Uiso 1 1 calc R . .
C74 C 0.10732(8) 0.55185(13) 0.39017(5) 0.0633(5) Uani 1 1 d . . .
H74A H 0.1206 0.6168 0.3797 0.095 Uiso 1 1 calc R . .
H74B H 0.0643 0.5581 0.4038 0.095 Uiso 1 1 calc R . .
H74C H 0.0964 0.5073 0.3617 0.095 Uiso 1 1 calc R . .
C75 C 0.19570(9) 0.58323(13) 0.47118(5) 0.0765(5) Uani 1 1 d . . .
H75A H 0.2412 0.5590 0.4926 0.115 Uiso 1 1 calc R . .
H75B H 0.1586 0.5893 0.4903 0.115 Uiso 1 1 calc R . .
H75C H 0.2041 0.6479 0.4579 0.115 Uiso 1 1 calc R . .
C76 C 0.32400(6) 0.26453(8) 0.10448(4) 0.0291(3) Uani 1 1 d . . .
C77 C 0.28481(7) 0.35969(9) 0.08377(4) 0.0395(4) Uani 1 1 d . . .
H77A H 0.2323 0.3520 0.0804 0.059 Uiso 1 1 calc R . .
H77B H 0.2941 0.3736 0.0514 0.059 Uiso 1 1 calc R . .
H77C H 0.3029 0.4145 0.1062 0.059 Uiso 1 1 calc R . .
C78 C 0.29698(7) 0.17573(9) 0.07241(4) 0.0378(4) Uani 1 1 d . . .
H78A H 0.3217 0.1163 0.0880 0.057 Uiso 1 1 calc R . .
H78B H 0.3075 0.1847 0.0400 0.057 Uiso 1 1 calc R . .
H78C H 0.2443 0.1687 0.0685 0.057 Uiso 1 1 calc R . .
C79 C 0.40782(6) 0.27505(9) 0.11416(4) 0.0324(3) Uani 1 1 d . . .
H79A H 0.4243 0.3284 0.1378 0.049 Uiso 1 1 calc R . .
H79B H 0.4212 0.2902 0.0831 0.049 Uiso 1 1 calc R . .
H79C H 0.4310 0.2131 0.1276 0.049 Uiso 1 1 calc R . .
C80 C 0.31623(6) -0.17713(8) 0.34840(4) 0.0285(3) Uani 1 1 d . . .
C81 C 0.39236(7) -0.22077(9) 0.36793(5) 0.0463(4) Uani 1 1 d . . .
H81A H 0.4266 -0.1893 0.3512 0.069 Uiso 1 1 calc R . .
H81B H 0.3910 -0.2919 0.3615 0.069 Uiso 1 1 calc R . .
H81C H 0.4083 -0.2090 0.4035 0.069 Uiso 1 1 calc R . .
C82 C 0.26104(8) -0.23802(9) 0.36718(5) 0.0505(4) Uani 1 1 d . . .
H82A H 0.2717 -0.2338 0.4032 0.076 Uiso 1 1 calc R . .
H82B H 0.2639 -0.3070 0.3573 0.076 Uiso 1 1 calc R . .
H82C H 0.2120 -0.2126 0.3531 0.076 Uiso 1 1 calc R . .
C83 C 0.29762(7) -0.17551(9) 0.29268(4) 0.0420(4) Uani 1 1 d . . .
H83A H 0.2506 -0.1427 0.2805 0.063 Uiso 1 1 calc R . .
H83B H 0.2947 -0.2432 0.2801 0.063 Uiso 1 1 calc R . .
H83C H 0.3355 -0.1396 0.2813 0.063 Uiso 1 1 calc R . .

loop_
_atom_site_aniso_label
_atom_site_aniso_U_11
_atom_site_aniso_U_22
_atom_site_aniso_U_33
_atom_site_aniso_U_23
_atom_site_aniso_U_13
_atom_site_aniso_U_12
O1 0.0331(3) 0.0284(4) 0.0262(3) 0.0025(3) 0.0120(3) 0.0059(3)
O2 0.0353(4) 0.0365(4) 0.0295(4) 0.0003(3) 0.0114(3) 0.0139(3)
O3 0.0364(4) 0.0324(4) 0.0256(3) -0.0054(3) 0.0110(3) 0.0043(3)
O4 0.0429(4) 0.0386(4) 0.0433(4) -0.0174(4) 0.0184(3) -0.0003(4)
O5 0.0369(4) 0.0247(4) 0.0159(3) -0.0006(3) 0.0088(3) 0.0013(3)
O6 0.0315(4) 0.0327(4) 0.0194(3) 0.0016(3) 0.0079(3) 0.0028(3)
O7 0.0401(4) 0.0217(4) 0.0330(4) 0.0015(3) 0.0154(3) -0.0041(3)
O8 0.0362(4) 0.0280(4) 0.0268(3) 0.0049(3) 0.0139(3) -0.0003(3)
O9 0.0339(3) 0.0246(4) 0.0214(3) -0.0019(3) 0.0102(3) 0.0028(3)
O10 0.0330(4) 0.0244(4) 0.0303(4) -0.0014(3) 0.0086(3) -0.0051(3)
O11 0.0345(4) 0.0292(4) 0.0212(3) -0.0004(3) 0.0042(3) -0.0039(3)
O12 0.0457(5) 0.0760(7) 0.0530(5) 0.0125(5) -0.0070(4) -0.0157(5)
N1 0.0342(4) 0.0326(5) 0.0263(4) 0.0018(4) 0.0121(3) -0.0051(4)
C1 0.0276(5) 0.0306(6) 0.0234(5) 0.0049(4) 0.0107(4) 0.0025(5)
C2 0.0282(5) 0.0242(5) 0.0196(4) 0.0000(4) 0.0104(4) -0.0038(4)
C3 0.0263(5) 0.0289(5) 0.0216(5) -0.0036(4) 0.0087(4) -0.0015(4)
C4 0.0293(5) 0.0215(5) 0.0204(5) 0.0025(4) 0.0050(4) 0.0019(4)
C5 0.0276(5) 0.0251(5) 0.0255(5) -0.0006(4) 0.0106(4) 0.0024(4)
C6 0.0354(5) 0.0276(6) 0.0276(5) -0.0026(4) 0.0146(4) 0.0042(5)
C7 0.0334(5) 0.0282(5) 0.0197(4) -0.0036(4) 0.0134(4) 0.0031(5)
C8 0.0395(5) 0.0291(6) 0.0197(5) 0.0007(4) 0.0138(4) 0.0003(5)
C9 0.0347(5) 0.0282(6) 0.0254(5) 0.0020(4) 0.0157(4) -0.0013(5)
C10 0.0353(5) 0.0286(5) 0.0214(5) 0.0057(4) 0.0119(4) -0.0006(5)
C11 0.0345(5) 0.0188(5) 0.0263(5) 0.0003(4) 0.0116(4) -0.0014(4)
C12 0.0323(5) 0.0224(5) 0.0207(5) -0.0034(4) 0.0067(4) -0.0055(4)
C13 0.0338(5) 0.0199(5) 0.0182(4) -0.0064(4) 0.0061(4) -0.0009(4)
C14 0.0344(5) 0.0228(5) 0.0172(4) -0.0048(4) 0.0116(4) -0.0012(4)
C15 0.0352(5) 0.0244(5) 0.0173(4) -0.0022(4) 0.0089(4) -0.0012(5)
C16 0.0322(5) 0.0267(5) 0.0153(4) 0.0007(4) 0.0100(4) -0.0009(4)
C17 0.0297(5) 0.0243(5) 0.0158(4) 0.0064(4) 0.0092(3) 0.0020(4)
C18 0.0313(5) 0.0252(5) 0.0208(5) 0.0074(4) 0.0072(4) 0.0044(4)
C19 0.0345(5) 0.0186(5) 0.0220(5) 0.0024(4) 0.0061(4) 0.0068(4)
C20 0.0349(5) 0.0214(5) 0.0221(5) -0.0014(4) 0.0087(4) 0.0063(4)
C21 0.0383(5) 0.0197(5) 0.0250(5) -0.0022(4) 0.0124(4) 0.0034(5)
C22 0.0389(5) 0.0263(5) 0.0212(5) -0.0054(4) 0.0134(4) 0.0068(5)
C23 0.0421(5) 0.0258(5) 0.0154(4) -0.0043(4) 0.0106(4) 0.0017(5)
C24 0.0454(6) 0.0293(6) 0.0150(4) 0.0019(4) 0.0141(4) 0.0027(5)
C25 0.0409(5) 0.0291(6) 0.0172(4) 0.0017(4) 0.0151(4) -0.0001(5)
C26 0.0421(5) 0.0254(5) 0.0220(5) 0.0080(4) 0.0163(4) -0.0007(5)
C27 0.0406(5) 0.0224(5) 0.0249(5) 0.0052(4) 0.0124(4) 0.0000(5)
C28 0.0396(5) 0.0154(5) 0.0229(5) 0.0058(4) 0.0115(4) 0.0057(4)
C29 0.0352(5) 0.0165(5) 0.0288(5) 0.0048(4) 0.0101(4) 0.0012(4)
C30 0.0380(5) 0.0185(5) 0.0215(5) -0.0028(4) 0.0108(4) 0.0009(4)
C31 0.0350(5) 0.0217(5) 0.0245(5) -0.0012(4) 0.0082(4) 0.0051(4)
C32 0.0310(5) 0.0285(5) 0.0216(4) -0.0016(4) 0.0147(4) 0.0046(4)
C33 0.0364(5) 0.0266(5) 0.0155(4) -0.0053(4) 0.0105(4) -0.0020(5)
C34 0.0342(5) 0.0279(5) 0.0158(4) 0.0011(4) 0.0128(4) 0.0004(4)
C35 0.0344(5) 0.0290(5) 0.0213(4) 0.0022(4) 0.0148(4) -0.0008(5)
C36 0.0293(5) 0.0217(5) 0.0233(5) 0.0041(4) 0.0075(4) -0.0028(4)
C37 0.0376(5) 0.0228(5) 0.0175(4) 0.0051(4) 0.0077(4) 0.0001(5)
C38 0.0337(5) 0.0162(5) 0.0219(5) 0.0036(4) 0.0100(4) 0.0037(4)
C39 0.0348(5) 0.0177(5) 0.0264(5) 0.0017(4) 0.0072(4) -0.0032(4)
C40 0.0435(6) 0.0209(5) 0.0217(5) -0.0059(4) 0.0071(4) -0.0042(5)
C41 0.0381(5) 0.0224(5) 0.0206(5) -0.0052(4) 0.0017(4) -0.0057(5)
C42 0.0449(6) 0.0264(5) 0.0139(5) -0.0070(4) 0.0038(4) 0.0007(5)
C43 0.0418(6) 0.0301(6) 0.0158(5) 0.0012(4) 0.0043(4) 0.0000(5)
C44 0.0439(6) 0.0284(5) 0.0143(5) 0.0028(4) 0.0033(4) 0.0008(5)
C45 0.0418(6) 0.0262(5) 0.0195(5) 0.0043(4) 0.0082(4) 0.0036(5)
C46 0.0362(5) 0.0257(5) 0.0237(5) 0.0047(4) 0.0001(4) 0.0059(5)
C47 0.0384(5) 0.0243(5) 0.0251(5) 0.0041(4) 0.0048(4) 0.0093(5)
C48 0.0348(5) 0.0213(5) 0.0278(5) 0.0019(4) 0.0123(4) 0.0055(4)
C49 0.0307(5) 0.0259(5) 0.0327(5) 0.0005(5) 0.0110(4) 0.0047(5)
C50 0.0325(5) 0.0270(5) 0.0285(5) -0.0012(4) 0.0140(4) 0.0037(5)
C51 0.0237(4) 0.0292(5) 0.0241(5) 0.0015(4) 0.0119(4) -0.0010(4)
C52 0.0248(5) 0.0319(6) 0.0303(5) 0.0013(5) 0.0100(4) -0.0023(5)
C53 0.0253(5) 0.0261(5) 0.0271(5) 0.0031(4) 0.0087(4) -0.0037(4)
C54 0.0354(5) 0.0209(5) 0.0240(5) -0.0026(4) 0.0038(4) -0.0038(5)
C55 0.0347(5) 0.0232(5) 0.0262(5) -0.0031(4) 0.0023(4) -0.0042(5)
C56 0.0294(5) 0.0285(6) 0.0279(5) -0.0033(5) 0.0004(4) -0.0033(5)
C57 0.0331(5) 0.0317(6) 0.0233(5) -0.0018(5) 0.0004(4) 0.0009(5)
C58 0.0348(5) 0.0290(6) 0.0234(5) 0.0028(5) 0.0030(4) 0.0049(5)
C59 0.0293(5) 0.0333(6) 0.0282(5) 0.0006(5) 0.0073(4) 0.0038(5)
C60 0.0267(5) 0.0348(6) 0.0271(5) 0.0000(5) 0.0037(4) -0.0002(5)
C61 0.0278(5) 0.0386(6) 0.0328(5) 0.0038(5) 0.0123(4) -0.0028(5)
C62 0.0391(6) 0.0426(7) 0.0354(6) -0.0014(6) 0.0007(5) -0.0047(6)
C63 0.0411(7) 0.0396(7) 0.0599(8) 0.0040(6) 0.0053(6) -0.0027(6)
C64 0.0359(6) 0.0564(8) 0.0397(6) 0.0153(6) 0.0004(5) -0.0138(6)
C65 0.0435(6) 0.0560(8) 0.0412(7) -0.0099(6) 0.0081(5) -0.0126(6)
C66 0.0369(6) 0.0430(7) 0.0469(7) -0.0049(6) 0.0139(5) -0.0085(5)
C67 0.0690(10) 0.0748(10) 0.0952(11) 0.0397(9) -0.0351(9) -0.0239(9)
C68 0.0327(5) 0.0347(6) 0.0287(5) 0.0091(5) 0.0093(4) 0.0064(5)
C69 0.0431(6) 0.0485(7) 0.0428(6) 0.0165(6) 0.0093(5) 0.0106(6)
C70 0.0402(6) 0.0497(7) 0.0452(7) 0.0054(6) 0.0147(5) 0.0132(6)
C71 0.0410(6) 0.0515(8) 0.0408(7) -0.0044(6) 0.0036(5) 0.0000(6)
C72 0.0353(5) 0.0493(7) 0.0353(5) -0.0071(5) 0.0174(4) 0.0036(5)
C73 0.0815(9) 0.0921(12) 0.0602(8) 0.0121(8) 0.0375(6) -0.0132(9)
C74 0.0540(7) 0.0858(10) 0.0531(8) -0.0079(8) 0.0187(6) 0.0290(7)
C75 0.0648(8) 0.1054(12) 0.0675(8) -0.0466(8) 0.0320(6) -0.0001(9)
C76 0.0398(5) 0.0350(6) 0.0139(4) 0.0013(4) 0.0090(4) -0.0012(5)
C77 0.0472(6) 0.0392(7) 0.0321(6) 0.0083(5) 0.0091(5) 0.0000(6)
C78 0.0473(6) 0.0422(7) 0.0232(5) -0.0030(5) 0.0071(5) -0.0062(6)
C79 0.0379(5) 0.0347(6) 0.0263(5) 0.0023(5) 0.0113(4) -0.0057(5)
C80 0.0371(5) 0.0212(5) 0.0276(5) 0.0042(4) 0.0088(4) 0.0001(5)
C81 0.0519(7) 0.0272(6) 0.0534(8) 0.0006(6) -0.0002(6) 0.0018(6)
C82 0.0641(7) 0.0294(6) 0.0663(8) -0.0034(6) 0.0323(6) -0.0137(6)
C83 0.0594(7) 0.0299(6) 0.0351(6) -0.0045(5) 0.0083(5) -0.0041(6)

loop_
_atom_type_symbol
_atom_type_description
_atom_type_scat_dispersion_real
_atom_type_scat_dispersion_imag
_atom_type_scat_source
C C 0.0033 0.0016 'International Tables Vol C Tables 4.2.6.8 and 6.1.1.4'
H H 0.0000 0.0000 'International Tables Vol C Tables 4.2.6.8 and 6.1.1.4'
N N 0.0061 0.0033 'International Tables Vol C Tables 4.2.6.8 and 6.1.1.4'
O O 0.0106 0.0060 'International Tables Vol C Tables 4.2.6.8 and 6.1.1.4'

loop_
_geom_angle_atom_site_label_1
_geom_angle_atom_site_label_2
_geom_angle_atom_site_label_3
_geom_angle
_geom_angle_site_symmetry_1
_geom_angle_site_symmetry_3
_geom_angle_publ_flag
C18 O1 O2 103.19(7) . . ?
C68 O2 O1 107.73(7) . . ?
C6 O3 O4 103.32(7) . . ?
C72 O4 O3 107.21(8) . . ?
C15 O5 O6 105.49(7) . . ?
C76 O6 O5 106.60(7) . . ?
C11 O7 C80 124.96(9) . . ?
C10 O8 C9 62.42(7) . . ?
C4 O9 C3 114.80(7) . . ?
C12 O10 C2 63.41(6) . . ?
C3 O11 H11 109.5 . . ?
C64 O12 C67 116.67(11) . . ?
C61 N1 C1 121.48(9) . . ?
C61 N1 H1A 107.0 . . ?
C1 N1 H1A 107.0 . . ?
C61 N1 H1B 107.0 . . ?
C1 N1 H1B 107.0 . . ?
H1A N1 H1B 106.7 . . ?
N1 C1 C9 104.44(9) . . ?
N1 C1 C5 114.16(9) . . ?
C9 C1 C5 108.33(8) . . ?
N1 C1 C2 113.72(8) . . ?
C9 C1 C2 109.95(9) . . ?
C5 C1 C2 106.15(9) . . ?
O10 C2 C12 58.07(6) . . ?
O10 C2 C1 117.94(9) . . ?
C12 C2 C1 121.69(8) . . ?
O10 C2 C3 107.97(8) . . ?
C12 C2 C3 116.12(9) . . ?
C1 C2 C3 118.82(9) . . ?
O11 C3 O9 107.43(7) . . ?
O11 C3 C2 106.34(8) . . ?
O9 C3 C2 110.21(8) . . ?
O11 C3 C15 109.89(9) . . ?
O9 C3 C15 106.35(8) . . ?
C2 C3 C15 116.33(8) . . ?
C5 C4 O9 121.73(10) . . ?
C5 C4 C18 126.21(9) . . ?
O9 C4 C18 111.27(9) . . ?
C4 C5 C6 118.21(10) . . ?
C4 C5 C1 119.19(9) . . ?
C6 C5 C1 122.59(9) . . ?
O3 C6 C7 114.84(9) . . ?
O3 C6 C20 112.85(9) . . ?
C7 C6 C20 101.72(8) . . ?
O3 C6 C5 103.73(8) . . ?
C7 C6 C5 112.86(9) . . ?
C20 C6 C5 111.15(9) . . ?
C8 C7 C22 120.42(9) . . ?
C8 C7 C6 121.88(9) . . ?
C22 C7 C6 110.48(9) . . ?
C7 C8 C25 119.80(9) . . ?
C7 C8 C9 123.48(9) . . ?
C25 C8 C9 109.54(9) . . ?
O8 C9 C8 114.14(9) . . ?
O8 C9 C10 58.38(7) . . ?
C8 C9 C10 105.21(8) . . ?
O8 C9 C1 115.78(8) . . ?
C8 C9 C1 121.45(9) . . ?
C10 C9 C1 126.10(9) . . ?
O8 C10 C26 116.40(9) . . ?
O8 C10 C9 59.20(7) . . ?
C26 C10 C9 107.67(9) . . ?
O8 C10 C11 116.96(8) . . ?
C26 C10 C11 119.08(9) . . ?
C9 C10 C11 123.65(8) . . ?
O7 C11 C29 116.15(8) . . ?
O7 C11 C10 103.94(9) . . ?
C29 C11 C10 110.07(8) . . ?
O7 C11 C12 114.91(8) . . ?
C29 C11 C12 102.06(9) . . ?
C10 C11 C12 109.77(9) . . ?
O10 C12 C13 128.27(8) . . ?
O10 C12 C2 58.52(6) . . ?
C13 C12 C2 116.40(9) . . ?
O10 C12 C11 113.74(9) . . ?
C13 C12 C11 107.76(8) . . ?
C2 C12 C11 126.14(9) . . ?
C14 C13 C30 117.56(10) . . ?
C14 C13 C12 123.52(9) . . ?
C30 C13 C12 108.34(9) . . ?
C13 C14 C33 120.48(9) . . ?
C13 C14 C15 125.18(10) . . ?
C33 C14 C15 108.46(9) . . ?
O5 C15 C14 103.00(8) . . ?
O5 C15 C16 108.86(8) . . ?
C14 C15 C16 100.90(8) . . ?
O5 C15 C3 109.33(7) . . ?
C14 C15 C3 112.67(9) . . ?
C16 C15 C3 120.50(9) . . ?
C17 C16 C34 117.32(9) . . ?
C17 C16 C15 134.35(10) . . ?
C34 C16 C15 106.11(9) . . ?
C16 C17 C37 119.07(9) . . ?
C16 C17 C18 129.05(9) . . ?
C37 C17 C18 107.53(9) . . ?
O1 C18 C4 114.55(8) . . ?
O1 C18 C19 114.23(9) . . ?
C4 C18 C19 111.36(9) . . ?
O1 C18 C17 105.62(8) . . ?
C4 C18 C17 109.22(9) . . ?
C19 C18 C17 100.64(8) . . ?
C20 C19 C38 120.47(9) . . ?
C20 C19 C18 121.67(10) . . ?
C38 C19 C18 110.15(9) . . ?
C19 C20 C21 118.64(10) . . ?
C19 C20 C6 123.83(9) . . ?
C21 C20 C6 109.89(9) . . ?
C40 C21 C22 120.46(9) . . ?
C40 C21 C20 121.66(10) . . ?
C22 C21 C20 107.14(9) . . ?
C23 C22 C7 121.32(10) . . ?
C23 C22 C21 119.19(10) . . ?
C7 C22 C21 109.03(8) . . ?
C22 C23 C24 117.96(9) . . ?
C22 C23 C42 119.80(10) . . ?
C24 C23 C42 108.66(9) . . ?
C25 C24 C23 120.07(9) . . ?
C25 C24 C44 120.08(10) . . ?
C23 C24 C44 107.63(10) . . ?
C24 C25 C8 120.34(10) . . ?
C24 C25 C26 120.40(10) . . ?
C8 C25 C26 109.08(8) . . ?
C27 C26 C25 119.61(9) . . ?
C27 C26 C10 122.60(10) . . ?
C25 C26 C10 108.23(9) . . ?
C26 C27 C45 120.45(10) . . ?
C26 C27 C28 119.61(9) . . ?
C45 C27 C28 108.01(10) . . ?
C29 C28 C47 120.94(10) . . ?
C29 C28 C27 119.90(10) . . ?
C47 C28 C27 106.57(9) . . ?
C28 C29 C30 120.43(10) . . ?
C28 C29 C11 124.22(10) . . ?
C30 C29 C11 110.29(8) . . ?
C31 C30 C13 122.69(10) . . ?
C31 C30 C29 119.05(9) . . ?
C13 C30 C29 109.96(10) . . ?
C30 C31 C48 120.63(10) . . ?
C30 C31 C32 118.92(9) . . ?
C48 C31 C32 108.19(9) . . ?
C33 C32 C50 120.96(10) . . ?
C33 C32 C31 118.04(10) . . ?
C50 C32 C31 108.25(8) . . ?
C32 C33 C14 121.84(10) . . ?
C32 C33 C34 119.79(9) . . ?
C14 C33 C34 108.49(9) . . ?
C35 C34 C33 119.06(9) . . ?
C35 C34 C16 123.38(10) . . ?
C33 C34 C16 108.46(9) . . ?
C34 C35 C36 118.93(10) . . ?
C34 C35 C51 121.37(10) . . ?
C36 C35 C51 107.86(8) . . ?
C37 C36 C35 118.32(9) . . ?
C37 C36 C53 120.45(10) . . ?
C35 C36 C53 108.63(8) . . ?
C36 C37 C17 122.90(10) . . ?
C36 C37 C38 119.91(8) . . ?
C17 C37 C38 108.82(9) . . ?
C39 C38 C19 121.45(10) . . ?
C39 C38 C37 119.16(9) . . ?
C19 C38 C37 107.81(8) . . ?
C38 C39 C54 120.53(10) . . ?
C38 C39 C40 118.38(10) . . ?
C54 C39 C40 108.04(9) . . ?
C21 C40 C39 119.06(9) . . ?
C21 C40 C41 120.31(10) . . ?
C39 C40 C41 107.61(10) . . ?
C42 C41 C40 119.37(10) . . ?
C42 C41 C55 119.89(10) . . ?
C40 C41 C55 108.18(9) . . ?
C41 C42 C23 120.79(9) . . ?
C41 C42 C43 119.94(11) . . ?
C23 C42 C43 107.59(10) . . ?
C57 C43 C44 120.59(10) . . ?
C57 C43 C42 119.84(10) . . ?
C44 C43 C42 107.90(10) . . ?
C45 C44 C43 120.14(11) . . ?
C45 C44 C24 118.36(10) . . ?
C43 C44 C24 108.18(10) . . ?
C44 C45 C27 120.99(10) . . ?
C44 C45 C46 119.64(10) . . ?
C27 C45 C46 107.91(9) . . ?
C58 C46 C47 119.93(11) . . ?
C58 C46 C45 120.24(10) . . ?
C47 C46 C45 108.16(10) . . ?
C48 C47 C46 120.70(10) . . ?
C48 C47 C28 119.04(9) . . ?
C46 C47 C28 109.34(10) . . ?
C47 C48 C31 119.80(10) . . ?
C47 C48 C49 119.58(9) . . ?
C31 C48 C49 108.31(9) . . ?
C59 C49 C48 120.31(11) . . ?
C59 C49 C50 119.74(10) . . ?
C48 C49 C50 107.26(8) . . ?
C51 C50 C32 119.88(9) . . ?
C51 C50 C49 119.59(9) . . ?
C32 C50 C49 107.98(9) . . ?
C50 C51 C52 120.56(9) . . ?
C50 C51 C35 118.82(9) . . ?
C52 C51 C35 107.91(9) . . ?
C60 C52 C51 119.66(10) . . ?
C60 C52 C53 119.56(10) . . ?
C51 C52 C53 108.13(8) . . ?
C54 C53 C36 119.89(10) . . ?
C54 C53 C52 120.49(9) . . ?
C36 C53 C52 107.44(9) . . ?
C53 C54 C55 119.52(10) . . ?
C53 C54 C39 119.82(9) . . ?
C55 C54 C39 108.78(10) . . ?
C56 C55 C54 120.29(10) . . ?
C56 C55 C41 120.65(10) . . ?
C54 C55 C41 107.38(9) . . ?
C55 C56 C60 120.47(10) . . ?
C55 C56 C57 119.29(11) . . ?
C60 C56 C57 108.01(10) . . ?
C43 C57 C56 120.35(10) . . ?
C43 C57 C58 119.09(10) . . ?
C56 C57 C58 107.56(10) . . ?
C46 C58 C57 120.29(11) . . ?
C46 C58 C59 120.37(10) . . ?
C57 C58 C59 107.89(10) . . ?
C49 C59 C60 120.34(10) . . ?
C49 C59 C58 119.11(10) . . ?
C60 C59 C58 107.83(10) . . ?
C52 C60 C59 120.09(10) . . ?
C52 C60 C56 119.66(10) . . ?
C59 C60 C56 108.68(10) . . ?
C62 C61 C66 118.57(10) . . ?
C62 C61 N1 119.78(10) . . ?
C66 C61 N1 121.49(11) . . ?
C61 C62 C63 121.58(11) . . ?
C61 C62 H62 119.2 . . ?
C63 C62 H62 119.2 . . ?
C62 C63 C64 119.13(12) . . ?
C62 C63 H63 120.4 . . ?
C64 C63 H63 120.4 . . ?
C65 C64 O12 116.86(11) . . ?
C65 C64 C63 119.54(11) . . ?
O12 C64 C63 123.59(12) . . ?
C64 C65 C66 121.07(12) . . ?
C64 C65 H65 119.5 . . ?
C66 C65 H65 119.5 . . ?
C61 C66 C65 120.07(12) . . ?
C61 C66 H66 120.0 . . ?
C65 C66 H66 120.0 . . ?
O12 C67 H67A 109.5 . . ?
O12 C67 H67B 109.5 . . ?
H67A C67 H67B 109.5 . . ?
O12 C67 H67C 109.5 . . ?
H67A C67 H67C 109.5 . . ?
H67B C67 H67C 109.5 . . ?
O2 C68 C69 109.64(9) . . ?
O2 C68 C71 110.78(9) . . ?
C69 C68 C71 111.40(10) . . ?
O2 C68 C70 100.48(9) . . ?
C69 C68 C70 111.85(10) . . ?
C71 C68 C70 112.19(10) . . ?
C68 C69 H69A 109.5 . . ?
C68 C69 H69B 109.5 . . ?
H69A C69 H69B 109.5 . . ?
C68 C69 H69C 109.5 . . ?
H69A C69 H69C 109.5 . . ?
H69B C69 H69C 109.5 . . ?
C68 C70 H70A 109.5 . . ?
C68 C70 H70B 109.5 . . ?
H70A C70 H70B 109.5 . . ?
C68 C70 H70C 109.5 . . ?
H70A C70 H70C 109.5 . . ?
H70B C70 H70C 109.5 . . ?
C68 C71 H71A 109.5 . . ?
C68 C71 H71B 109.5 . . ?
H71A C71 H71B 109.5 . . ?
C68 C71 H71C 109.5 . . ?
H71A C71 H71C 109.5 . . ?
H71B C71 H71C 109.5 . . ?
O4 C72 C73 110.28(11) . . ?
O4 C72 C74 109.08(11) . . ?
C73 C72 C74 112.47(11) . . ?
O4 C72 C75 100.19(10) . . ?
C73 C72 C75 112.10(12) . . ?
C74 C72 C75 112.02(12) . . ?
C72 C73 H73A 109.5 . . ?
C72 C73 H73B 109.5 . . ?
H73A C73 H73B 109.5 . . ?
C72 C73 H73C 109.5 . . ?
H73A C73 H73C 109.5 . . ?
H73B C73 H73C 109.5 . . ?
C72 C74 H74A 109.5 . . ?
C72 C74 H74B 109.5 . . ?
H74A C74 H74B 109.5 . . ?
C72 C74 H74C 109.5 . . ?
H74A C74 H74C 109.5 . . ?
H74B C74 H74C 109.5 . . ?
C72 C75 H75A 109.5 . . ?
C72 C75 H75B 109.5 . . ?
H75A C75 H75B 109.5 . . ?
C72 C75 H75C 109.5 . . ?
H75A C75 H75C 109.5 . . ?
H75B C75 H75C 109.5 . . ?
O6 C76 C78 110.15(9) . . ?
O6 C76 C77 100.42(9) . . ?
C78 C76 C77 112.48(9) . . ?
O6 C76 C79 110.23(8) . . ?
C78 C76 C79 111.29(10) . . ?
C77 C76 C79 111.78(10) . . ?
C76 C77 H77A 109.5 . . ?
C76 C77 H77B 109.5 . . ?
H77A C77 H77B 109.5 . . ?
C76 C77 H77C 109.5 . . ?
H77A C77 H77C 109.5 . . ?
H77B C77 H77C 109.5 . . ?
C76 C78 H78A 109.5 . . ?
C76 C78 H78B 109.5 . . ?
H78A C78 H78B 109.5 . . ?
C76 C78 H78C 109.5 . . ?
H78A C78 H78C 109.5 . . ?
H78B C78 H78C 109.5 . . ?
C76 C79 H79A 109.5 . . ?
C76 C79 H79B 109.5 . . ?
H79A C79 H79B 109.5 . . ?
C76 C79 H79C 109.5 . . ?
H79A C79 H79C 109.5 . . ?
H79B C79 H79C 109.5 . . ?
O7 C80 C83 111.91(9) . . ?
O7 C80 C82 101.78(10) . . ?
C83 C80 C82 110.66(10) . . ?
O7 C80 C81 112.95(8) . . ?
C83 C80 C81 109.91(11) . . ?
C82 C80 C81 109.37(10) . . ?
C80 C81 H81A 109.5 . . ?
C80 C81 H81B 109.5 . . ?
H81A C81 H81B 109.5 . . ?
C80 C81 H81C 109.5 . . ?
H81A C81 H81C 109.5 . . ?
H81B C81 H81C 109.5 . . ?
C80 C82 H82A 109.5 . . ?
C80 C82 H82B 109.5 . . ?
H82A C82 H82B 109.5 . . ?
C80 C82 H82C 109.5 . . ?
H82A C82 H82C 109.5 . . ?
H82B C82 H82C 109.5 . . ?
C80 C83 H83A 109.5 . . ?
C80 C83 H83B 109.5 . . ?
H83A C83 H83B 109.5 . . ?
C80 C83 H83C 109.5 . . ?
H83A C83 H83C 109.5 . . ?
H83B C83 H83C 109.5 . . ?

loop_
_geom_bond_atom_site_label_1
_geom_bond_atom_site_label_2
_geom_bond_distance
_geom_bond_site_symmetry_2
_geom_bond_publ_flag
O1 C18 1.4215(12) . ?
O1 O2 1.4892(12) . ?
O2 C68 1.4579(12) . ?
O3 C6 1.4475(14) . ?
O3 O4 1.4792(11) . ?
O4 C72 1.4544(16) . ?
O5 C15 1.4313(13) . ?
O5 O6 1.4954(10) . ?
O6 C76 1.4599(14) . ?
O7 C11 1.4183(13) . ?
O7 C80 1.4738(14) . ?
O8 C10 1.4457(14) . ?
O8 C9 1.4583(14) . ?
O9 C4 1.3599(12) . ?
O9 C3 1.4256(14) . ?
O10 C12 1.4404(13) . ?
O10 C2 1.4475(13) . ?
O11 C3 1.3728(12) . ?
O11 H11 0.8400 . ?
O12 C64 1.3730(15) . ?
O12 C67 1.441(2) . ?
N1 C61 1.4284(13) . ?
N1 C1 1.4654(15) . ?
N1 H1A 0.9200 . ?
N1 H1B 0.9200 . ?
C1 C9 1.5524(14) . ?
C1 C5 1.5566(16) . ?
C1 C2 1.5819(16) . ?
C2 C12 1.5177(15) . ?
C2 C3 1.5828(15) . ?
C3 C15 1.5949(16) . ?
C4 C5 1.3375(15) . ?
C4 C18 1.5102(16) . ?
C5 C6 1.5343(15) . ?
C6 C7 1.5062(14) . ?
C6 C20 1.5280(16) . ?
C7 C8 1.3647(16) . ?
C7 C22 1.4302(15) . ?
C8 C25 1.4417(14) . ?
C8 C9 1.5021(15) . ?
C9 C10 1.5049(16) . ?
C10 C26 1.4925(14) . ?
C10 C11 1.5383(16) . ?
C11 C29 1.5348(16) . ?
C11 C12 1.5574(15) . ?
C12 C13 1.5096(16) . ?
C13 C14 1.3743(15) . ?
C13 C30 1.4350(13) . ?
C14 C33 1.4401(16) . ?
C14 C15 1.5193(14) . ?
C15 C16 1.5577(15) . ?
C16 C17 1.3838(15) . ?
C16 C34 1.4610(15) . ?
C17 C37 1.4549(14) . ?
C17 C18 1.5529(16) . ?
C18 C19 1.5274(14) . ?
C19 C20 1.3607(16) . ?
C19 C38 1.4266(16) . ?
C20 C21 1.4575(14) . ?
C21 C40 1.3818(17) . ?
C21 C22 1.4567(16) . ?
C22 C23 1.4078(14) . ?
C23 C24 1.4436(16) . ?
C23 C42 1.4436(17) . ?
C24 C25 1.4024(15) . ?
C24 C44 1.4504(17) . ?
C25 C26 1.4466(16) . ?
C26 C27 1.3629(16) . ?
C27 C45 1.4544(15) . ?
C27 C28 1.4790(16) . ?
C28 C29 1.3598(14) . ?
C28 C47 1.4537(17) . ?
C29 C30 1.4421(16) . ?
C30 C31 1.3964(16) . ?
C31 C48 1.4352(14) . ?
C31 C32 1.4427(16) . ?
C32 C33 1.3850(14) . ?
C32 C50 1.4389(14) . ?
C33 C34 1.4525(16) . ?
C34 C35 1.3835(14) . ?
C35 C36 1.4351(16) . ?
C35 C51 1.4537(14) . ?
C36 C37 1.3866(16) . ?
C36 C53 1.4498(13) . ?
C37 C38 1.4649(15) . ?
C38 C39 1.4002(13) . ?
C39 C54 1.4470(16) . ?
C39 C40 1.4481(16) . ?
C40 C41 1.4571(14) . ?
C41 C42 1.3906(16) . ?
C41 C55 1.4570(17) . ?
C42 C43 1.4554(16) . ?
C43 C57 1.4036(18) . ?
C43 C44 1.4453(17) . ?
C44 C45 1.3929(16) . ?
C45 C46 1.4555(18) . ?
C46 C58 1.3929(16) . ?
C46 C47 1.4382(15) . ?
C47 C48 1.3904(17) . ?
C48 C49 1.4521(16) . ?
C49 C59 1.4026(15) . ?
C49 C50 1.4559(15) . ?
C50 C51 1.3959(16) . ?
C51 C52 1.4443(15) . ?
C52 C60 1.4062(15) . ?
C52 C53 1.4510(15) . ?
C53 C54 1.3985(16) . ?
C54 C55 1.4433(15) . ?
C55 C56 1.3950(16) . ?
C56 C60 1.4427(17) . ?
C56 C57 1.4515(17) . ?
C57 C58 1.4535(16) . ?
C58 C59 1.4549(17) . ?
C59 C60 1.4358(17) . ?
C61 C62 1.3781(18) . ?
C61 C66 1.3956(17) . ?
C62 C63 1.3929(17) . ?
C62 H62 0.9500 . ?
C63 C64 1.4075(19) . ?
C63 H63 0.9500 . ?
C64 C65 1.359(2) . ?
C65 C66 1.3990(17) . ?
C65 H65 0.9500 . ?
C66 H66 0.9500 . ?
C67 H67A 0.9800 . ?
C67 H67B 0.9800 . ?
C67 H67C 0.9800 . ?
C68 C69 1.5134(18) . ?
C68 C71 1.5158(17) . ?
C68 C70 1.5359(19) . ?
C69 H69A 0.9800 . ?
C69 H69B 0.9800 . ?
C69 H69C 0.9800 . ?
C70 H70A 0.9800 . ?
C70 H70B 0.9800 . ?
C70 H70C 0.9800 . ?
C71 H71A 0.9800 . ?
C71 H71B 0.9800 . ?
C71 H71C 0.9800 . ?
C72 C73 1.492(2) . ?
C72 C74 1.5009(18) . ?
C72 C75 1.523(2) . ?
C73 H73A 0.9800 . ?
C73 H73B 0.9800 . ?
C73 H73C 0.9800 . ?
C74 H74A 0.9800 . ?
C74 H74B 0.9800 . ?
C74 H74C 0.9800 . ?
C75 H75A 0.9800 . ?
C75 H75B 0.9800 . ?
C75 H75C 0.9800 . ?
C76 C78 1.5151(16) . ?
C76 C77 1.5315(16) . ?
C76 C79 1.5494(17) . ?
C77 H77A 0.9800 . ?
C77 H77B 0.9800 . ?
C77 H77C 0.9800 . ?
C78 H78A 0.9800 . ?
C78 H78B 0.9800 . ?
C78 H78C 0.9800 . ?
C79 H79A 0.9800 . ?
C79 H79B 0.9800 . ?
C79 H79C 0.9800 . ?
C80 C83 1.5112(16) . ?
C80 C82 1.5189(19) . ?
C80 C81 1.5314(17) . ?
C81 H81A 0.9800 . ?
C81 H81B 0.9800 . ?
C81 H81C 0.9800 . ?
C82 H82A 0.9800 . ?
C82 H82B 0.9800 . ?
C82 H82C 0.9800 . ?
C83 H83A 0.9800 . ?
C83 H83B 0.9800 . ?
C83 H83C 0.9800 . ?

loop_
_geom_torsion_atom_site_label_1
_geom_torsion_atom_site_label_2
_geom_torsion_atom_site_label_3
_geom_torsion_atom_site_label_4
_geom_torsion
_geom_torsion_site_symmetry_1
_geom_torsion_site_symmetry_2
_geom_torsion_site_symmetry_3
_geom_torsion_site_symmetry_4
_geom_torsion_publ_flag
C18 O1 O2 C68 -151.17(8) . . . . ?
C6 O3 O4 C72 -146.25(8) . . . . ?
C15 O5 O6 C76 149.64(8) . . . . ?
C61 N1 C1 C9 176.04(9) . . . . ?
C61 N1 C1 C5 57.92(13) . . . . ?
C61 N1 C1 C2 -64.10(13) . . . . ?
C12 O10 C2 C1 -111.72(9) . . . . ?
C12 O10 C2 C3 110.07(9) . . . . ?
N1 C1 C2 O10 -41.24(11) . . . . ?
C9 C1 C2 O10 75.45(10) . . . . ?
C5 C1 C2 O10 -167.59(7) . . . . ?
N1 C1 C2 C12 -109.14(10) . . . . ?
C9 C1 C2 C12 7.55(13) . . . . ?
C5 C1 C2 C12 124.51(10) . . . . ?
N1 C1 C2 C3 92.42(11) . . . . ?
C9 C1 C2 C3 -150.89(9) . . . . ?
C5 C1 C2 C3 -33.93(11) . . . . ?
C4 O9 C3 O11 159.34(9) . . . . ?
C4 O9 C3 C2 43.88(11) . . . . ?
C4 O9 C3 C15 -83.03(10) . . . . ?
O10 C2 C3 O11 22.61(10) . . . . ?
C12 C2 C3 O11 85.21(10) . . . . ?
C1 C2 C3 O11 -115.17(10) . . . . ?
O10 C2 C3 O9 138.75(8) . . . . ?
C12 C2 C3 O9 -158.65(8) . . . . ?
C1 C2 C3 O9 0.97(11) . . . . ?
O10 C2 C3 C15 -100.12(9) . . . . ?
C12 C2 C3 C15 -37.52(12) . . . . ?
C1 C2 C3 C15 122.10(9) . . . . ?
C3 O9 C4 C5 -56.71(13) . . . . ?
C3 O9 C4 C18 113.65(10) . . . . ?
O9 C4 C5 C6 -164.82(9) . . . . ?
C18 C4 C5 C6 26.34(16) . . . . ?
O9 C4 C5 C1 15.02(15) . . . . ?
C18 C4 C5 C1 -153.82(10) . . . . ?
N1 C1 C5 C4 -98.25(11) . . . . ?
C9 C1 C5 C4 145.87(10) . . . . ?
C2 C1 C5 C4 27.83(12) . . . . ?
N1 C1 C5 C6 81.58(11) . . . . ?
C9 C1 C5 C6 -34.30(13) . . . . ?
C2 C1 C5 C6 -152.34(9) . . . . ?
O4 O3 C6 C7 55.65(10) . . . . ?
O4 O3 C6 C20 -60.32(10) . . . . ?
O4 O3 C6 C5 179.27(8) . . . . ?
C4 C5 C6 O3 90.48(11) . . . . ?
C1 C5 C6 O3 -89.35(10) . . . . ?
C4 C5 C6 C7 -144.60(10) . . . . ?
C1 C5 C6 C7 35.56(14) . . . . ?
C4 C5 C6 C20 -31.06(13) . . . . ?
C1 C5 C6 C20 149.11(9) . . . . ?
O3 C6 C7 C8 100.57(12) . . . . ?
C20 C6 C7 C8 -137.22(11) . . . . ?
C5 C6 C7 C8 -18.05(15) . . . . ?
O3 C6 C7 C22 -109.10(11) . . . . ?
C20 C6 C7 C22 13.11(12) . . . . ?
C5 C6 C7 C22 132.28(10) . . . . ?
C22 C7 C8 C25 3.32(17) . . . . ?
C6 C7 C8 C25 150.79(11) . . . . ?
C22 C7 C8 C9 -143.92(11) . . . . ?
C6 C7 C8 C9 3.55(18) . . . . ?
C10 O8 C9 C8 -93.54(9) . . . . ?
C10 O8 C9 C1 118.10(11) . . . . ?
C7 C8 C9 O8 -150.03(11) . . . . ?
C25 C8 C9 O8 59.86(12) . . . . ?
C7 C8 C9 C10 148.24(11) . . . . ?
C25 C8 C9 C10 -1.87(13) . . . . ?
C7 C8 C9 C1 -3.65(17) . . . . ?
C25 C8 C9 C1 -153.76(10) . . . . ?
N1 C1 C9 O8 41.19(12) . . . . ?
C5 C1 C9 O8 163.23(9) . . . . ?
C2 C1 C9 O8 -81.17(11) . . . . ?
N1 C1 C9 C8 -104.67(11) . . . . ?
C5 C1 C9 C8 17.37(14) . . . . ?
C2 C1 C9 C8 132.96(10) . . . . ?
N1 C1 C9 C10 109.57(12) . . . . ?
C5 C1 C9 C10 -128.38(11) . . . . ?
C2 C1 C9 C10 -12.79(14) . . . . ?
C9 O8 C10 C26 95.66(10) . . . . ?
C9 O8 C10 C11 -114.87(10) . . . . ?
C8 C9 C10 O8 109.28(9) . . . . ?
C1 C9 C10 O8 -100.56(11) . . . . ?
O8 C9 C10 C26 -110.70(10) . . . . ?
C8 C9 C10 C26 -1.41(12) . . . . ?
C1 C9 C10 C26 148.75(10) . . . . ?
O8 C9 C10 C11 103.73(11) . . . . ?
C8 C9 C10 C11 -146.99(10) . . . . ?
C1 C9 C10 C11 3.17(17) . . . . ?
C80 O7 C11 C29 -45.66(12) . . . . ?
C80 O7 C11 C10 -166.71(8) . . . . ?
C80 O7 C11 C12 73.32(12) . . . . ?
O8 C10 C11 O7 -42.66(10) . . . . ?
C26 C10 C11 O7 105.97(10) . . . . ?
C9 C10 C11 O7 -112.08(11) . . . . ?
O8 C10 C11 C29 -167.69(8) . . . . ?
C26 C10 C11 C29 -19.06(13) . . . . ?
C9 C10 C11 C29 122.89(10) . . . . ?
O8 C10 C11 C12 80.74(11) . . . . ?
C26 C10 C11 C12 -130.63(10) . . . . ?
C9 C10 C11 C12 11.32(14) . . . . ?
C2 O10 C12 C13 -100.43(11) . . . . ?
C2 O10 C12 C11 119.09(10) . . . . ?
C1 C2 C12 O10 105.32(10) . . . . ?
C3 C2 C12 O10 -95.70(9) . . . . ?
O10 C2 C12 C13 120.46(9) . . . . ?
C1 C2 C12 C13 -134.23(9) . . . . ?
C3 C2 C12 C13 24.76(12) . . . . ?
O10 C2 C12 C11 -97.90(11) . . . . ?
C1 C2 C12 C11 7.42(15) . . . . ?
C3 C2 C12 C11 166.41(9) . . . . ?
O7 C11 C12 O10 32.76(12) . . . . ?
C29 C11 C12 O10 159.35(8) . . . . ?
C10 C11 C12 O10 -83.93(10) . . . . ?
O7 C11 C12 C13 -115.60(10) . . . . ?
C29 C11 C12 C13 10.99(10) . . . . ?
C10 C11 C12 C13 127.71(9) . . . . ?
O7 C11 C12 C2 100.11(12) . . . . ?
C29 C11 C12 C2 -133.30(10) . . . . ?
C10 C11 C12 C2 -16.59(14) . . . . ?
O10 C12 C13 C14 68.34(14) . . . . ?
C2 C12 C13 C14 -1.12(13) . . . . ?
C11 C12 C13 C14 -149.37(9) . . . . ?
O10 C12 C13 C30 -148.11(10) . . . . ?
C2 C12 C13 C30 142.43(9) . . . . ?
C11 C12 C13 C30 -5.82(11) . . . . ?
C30 C13 C14 C33 -1.35(15) . . . . ?
C12 C13 C14 C33 139.14(10) . . . . ?
C30 C13 C14 C15 -151.18(10) . . . . ?
C12 C13 C14 C15 -10.68(15) . . . . ?
O6 O5 C15 C14 -170.31(7) . . . . ?
O6 O5 C15 C16 -63.81(9) . . . . ?
O6 O5 C15 C3 69.68(9) . . . . ?
C13 C14 C15 O5 -120.26(10) . . . . ?
C33 C14 C15 O5 86.91(9) . . . . ?
C13 C14 C15 C16 127.26(10) . . . . ?
C33 C14 C15 C16 -25.57(10) . . . . ?
C13 C14 C15 C3 -2.58(13) . . . . ?
C33 C14 C15 C3 -155.40(8) . . . . ?
O11 C3 C15 O5 18.98(11) . . . . ?
O9 C3 C15 O5 -97.01(9) . . . . ?
C2 C3 C15 O5 139.84(9) . . . . ?
O11 C3 C15 C14 -94.90(10) . . . . ?
O9 C3 C15 C14 149.11(8) . . . . ?
C2 C3 C15 C14 25.95(12) . . . . ?
O11 C3 C15 C16 146.16(8) . . . . ?
O9 C3 C15 C16 30.17(11) . . . . ?
C2 C3 C15 C16 -92.98(11) . . . . ?
O5 C15 C16 C17 116.65(12) . . . . ?
C14 C15 C16 C17 -135.41(11) . . . . ?
C3 C15 C16 C17 -10.74(16) . . . . ?
O5 C15 C16 C34 -81.46(9) . . . . ?
C14 C15 C16 C34 26.47(10) . . . . ?
C3 C15 C16 C34 151.15(8) . . . . ?
C34 C16 C17 C37 -2.44(14) . . . . ?
C15 C16 C17 C37 157.91(10) . . . . ?
C34 C16 C17 C18 -155.91(9) . . . . ?
C15 C16 C17 C18 4.44(17) . . . . ?
O2 O1 C18 C4 67.09(10) . . . . ?
O2 O1 C18 C19 -63.05(10) . . . . ?
O2 O1 C18 C17 -172.68(7) . . . . ?
C5 C4 C18 O1 -135.41(11) . . . . ?
O9 C4 C18 O1 54.76(12) . . . . ?
C5 C4 C18 C19 -3.88(15) . . . . ?
O9 C4 C18 C19 -173.71(8) . . . . ?
C5 C4 C18 C17 106.38(12) . . . . ?
O9 C4 C18 C17 -63.45(10) . . . . ?
C16 C17 C18 O1 -106.23(11) . . . . ?
C37 C17 C18 O1 97.94(9) . . . . ?
C16 C17 C18 C4 17.44(13) . . . . ?
C37 C17 C18 C4 -138.39(8) . . . . ?
C16 C17 C18 C19 134.69(10) . . . . ?
C37 C17 C18 C19 -21.14(10) . . . . ?
O1 C18 C19 C20 119.53(11) . . . . ?
C4 C18 C19 C20 -12.17(14) . . . . ?
C17 C18 C19 C20 -127.83(10) . . . . ?
O1 C18 C19 C38 -91.04(11) . . . . ?
C4 C18 C19 C38 137.27(9) . . . . ?
C17 C18 C19 C38 21.60(10) . . . . ?
C38 C19 C20 C21 4.58(15) . . . . ?
C18 C19 C20 C21 150.94(10) . . . . ?
C38 C19 C20 C6 -141.77(10) . . . . ?
C18 C19 C20 C6 4.59(16) . . . . ?
O3 C6 C20 C19 -99.51(12) . . . . ?
C7 C6 C20 C19 136.92(10) . . . . ?
C5 C6 C20 C19 16.55(14) . . . . ?
O3 C6 C20 C21 111.63(9) . . . . ?
C7 C6 C20 C21 -11.94(11) . . . . ?
C5 C6 C20 C21 -132.32(9) . . . . ?
C19 C20 C21 C40 0.51(15) . . . . ?
C6 C20 C21 C40 151.21(10) . . . . ?
C19 C20 C21 C22 -143.93(10) . . . . ?
C6 C20 C21 C22 6.77(12) . . . . ?
C8 C7 C22 C23 -3.47(17) . . . . ?
C6 C7 C22 C23 -154.30(11) . . . . ?
C8 C7 C22 C21 141.00(11) . . . . ?
C6 C7 C22 C21 -9.83(13) . . . . ?
C40 C21 C22 C23 2.17(15) . . . . ?
C20 C21 C22 C23 147.11(10) . . . . ?
C40 C21 C22 C7 -143.17(10) . . . . ?
C20 C21 C22 C7 1.77(12) . . . . ?
C7 C22 C23 C24 1.59(17) . . . . ?
C21 C22 C23 C24 -139.41(11) . . . . ?
C7 C22 C23 C42 137.75(11) . . . . ?
C21 C22 C23 C42 -3.25(15) . . . . ?
C22 C23 C24 C25 0.30(16) . . . . ?
C42 C23 C24 C25 -140.33(11) . . . . ?
C22 C23 C24 C44 142.64(10) . . . . ?
C42 C23 C24 C44 2.02(11) . . . . ?
C23 C24 C25 C8 -0.41(17) . . . . ?
C44 C24 C25 C8 -138.12(11) . . . . ?
C23 C24 C25 C26 141.09(11) . . . . ?
C44 C24 C25 C26 3.37(15) . . . . ?
C7 C8 C25 C24 -1.43(17) . . . . ?
C9 C8 C25 C24 149.95(11) . . . . ?
C7 C8 C25 C26 -146.81(11) . . . . ?
C9 C8 C25 C26 4.57(13) . . . . ?
C24 C25 C26 C27 -3.67(16) . . . . ?
C8 C25 C26 C27 141.69(11) . . . . ?
C24 C25 C26 C10 -150.78(10) . . . . ?
C8 C25 C26 C10 -5.42(13) . . . . ?
O8 C10 C26 C27 154.50(10) . . . . ?
C9 C10 C26 C27 -141.72(11) . . . . ?
C11 C10 C26 C27 5.70(16) . . . . ?
O8 C10 C26 C25 -59.59(12) . . . . ?
C9 C10 C26 C25 4.19(13) . . . . ?
C11 C10 C26 C25 151.61(10) . . . . ?
C25 C26 C27 C45 1.37(16) . . . . ?
C10 C26 C27 C45 143.62(11) . . . . ?
C25 C26 C27 C28 -136.93(10) . . . . ?
C10 C26 C27 C28 5.32(16) . . . . ?
C26 C27 C28 C29 -0.21(16) . . . . ?
C45 C27 C28 C29 -143.12(10) . . . . ?
C26 C27 C28 C47 141.97(10) . . . . ?
C45 C27 C28 C47 -0.94(11) . . . . ?
C47 C28 C29 C30 -1.13(15) . . . . ?
C27 C28 C29 C30 135.62(11) . . . . ?
C47 C28 C29 C11 -153.49(10) . . . . ?
C27 C28 C29 C11 -16.74(16) . . . . ?
O7 C11 C29 C28 -92.24(12) . . . . ?
C10 C11 C29 C28 25.47(14) . . . . ?
C12 C11 C29 C28 141.98(10) . . . . ?
O7 C11 C29 C30 113.00(10) . . . . ?
C10 C11 C29 C30 -129.29(9) . . . . ?
C12 C11 C29 C30 -12.78(11) . . . . ?
C14 C13 C30 C31 -4.27(15) . . . . ?
C12 C13 C30 C31 -150.30(10) . . . . ?
C14 C13 C30 C29 143.59(10) . . . . ?
C12 C13 C30 C29 -2.44(11) . . . . ?
C28 C29 C30 C31 3.34(15) . . . . ?
C11 C29 C30 C31 159.20(9) . . . . ?
C28 C29 C30 C13 -145.85(10) . . . . ?
C11 C29 C30 C13 10.01(12) . . . . ?
C13 C30 C31 C48 142.48(10) . . . . ?
C29 C30 C31 C48 -2.63(15) . . . . ?
C13 C30 C31 C32 4.61(16) . . . . ?
C29 C30 C31 C32 -140.50(10) . . . . ?
C30 C31 C32 C33 0.75(15) . . . . ?
C48 C31 C32 C33 -141.83(10) . . . . ?
C30 C31 C32 C50 142.88(10) . . . . ?
C48 C31 C32 C50 0.30(12) . . . . ?
C50 C32 C33 C14 -143.49(11) . . . . ?
C31 C32 C33 C14 -6.32(15) . . . . ?
C50 C32 C33 C34 -1.71(16) . . . . ?
C31 C32 C33 C34 135.46(11) . . . . ?
C13 C14 C33 C32 6.77(16) . . . . ?
C15 C14 C33 C32 161.10(10) . . . . ?
C13 C14 C33 C34 -138.75(10) . . . . ?
C15 C14 C33 C34 15.58(11) . . . . ?
C32 C33 C34 C35 4.10(16) . . . . ?
C14 C33 C34 C35 150.45(10) . . . . ?
C32 C33 C34 C16 -144.02(10) . . . . ?
C14 C33 C34 C16 2.33(11) . . . . ?
C17 C16 C34 C35 0.42(15) . . . . ?
C15 C16 C34 C35 -165.09(9) . . . . ?
C17 C16 C34 C33 146.85(9) . . . . ?
C15 C16 C34 C33 -18.66(10) . . . . ?
C33 C34 C35 C36 -142.29(10) . . . . ?
C16 C34 C35 C36 0.84(15) . . . . ?
C33 C34 C35 C51 -3.93(16) . . . . ?
C16 C34 C35 C51 139.20(11) . . . . ?
C34 C35 C36 C37 0.04(15) . . . . ?
C51 C35 C36 C37 -143.37(10) . . . . ?
C34 C35 C36 C53 142.14(10) . . . . ?
C51 C35 C36 C53 -1.27(13) . . . . ?
C35 C36 C37 C17 -2.18(15) . . . . ?
C53 C36 C37 C17 -139.70(10) . . . . ?
C35 C36 C37 C38 142.46(10) . . . . ?
C53 C36 C37 C38 4.94(15) . . . . ?
C16 C17 C37 C36 3.46(15) . . . . ?
C18 C17 C37 C36 162.13(9) . . . . ?
C16 C17 C37 C38 -144.54(9) . . . . ?
C18 C17 C37 C38 14.13(11) . . . . ?
C20 C19 C38 C39 -7.17(15) . . . . ?
C18 C19 C38 C39 -157.02(9) . . . . ?
C20 C19 C38 C37 135.61(10) . . . . ?
C18 C19 C38 C37 -14.25(11) . . . . ?
C36 C37 C38 C39 -5.55(15) . . . . ?
C17 C37 C38 C39 143.56(10) . . . . ?
C36 C37 C38 C19 -149.33(10) . . . . ?
C17 C37 C38 C19 -0.22(11) . . . . ?
C19 C38 C39 C54 141.04(11) . . . . ?
C37 C38 C39 C54 2.30(15) . . . . ?
C19 C38 C39 C40 4.38(15) . . . . ?
C37 C38 C39 C40 -134.35(11) . . . . ?
C22 C21 C40 C39 136.70(11) . . . . ?
C20 C21 C40 C39 -3.15(15) . . . . ?
C22 C21 C40 C41 0.18(16) . . . . ?
C20 C21 C40 C41 -139.67(11) . . . . ?
C38 C39 C40 C21 0.69(15) . . . . ?
C54 C39 C40 C21 -140.87(10) . . . . ?
C38 C39 C40 C41 142.13(10) . . . . ?
C54 C39 C40 C41 0.58(11) . . . . ?
C21 C40 C41 C42 -1.42(16) . . . . ?
C39 C40 C41 C42 -142.30(10) . . . . ?
C21 C40 C41 C55 140.47(10) . . . . ?
C39 C40 C41 C55 -0.41(12) . . . . ?
C40 C41 C42 C23 0.32(16) . . . . ?
C55 C41 C42 C23 -137.12(11) . . . . ?
C40 C41 C42 C43 138.85(10) . . . . ?
C55 C41 C42 C43 1.40(14) . . . . ?
C22 C23 C42 C41 2.04(16) . . . . ?
C24 C23 C42 C41 141.82(10) . . . . ?
C22 C23 C42 C43 -140.95(10) . . . . ?
C24 C23 C42 C43 -1.17(11) . . . . ?
C41 C42 C43 C57 -0.19(14) . . . . ?
C23 C42 C43 C57 143.17(10) . . . . ?
C41 C42 C43 C44 -143.49(10) . . . . ?
C23 C42 C43 C44 -0.14(11) . . . . ?
C57 C43 C44 C45 -1.37(14) . . . . ?
C42 C43 C44 C45 141.62(10) . . . . ?
C57 C43 C44 C24 -141.60(10) . . . . ?
C42 C43 C44 C24 1.38(11) . . . . ?
C25 C24 C44 C45 -0.81(15) . . . . ?
C23 C24 C44 C45 -143.15(10) . . . . ?
C25 C24 C44 C43 140.25(10) . . . . ?
C23 C24 C44 C43 -2.09(11) . . . . ?
C43 C44 C45 C27 -137.81(11) . . . . ?
C24 C44 C45 C27 -1.48(16) . . . . ?
C43 C44 C45 C46 1.17(14) . . . . ?
C24 C44 C45 C46 137.50(10) . . . . ?
C26 C27 C45 C44 1.20(16) . . . . ?
C28 C27 C45 C44 143.75(10) . . . . ?
C26 C27 C45 C46 -141.96(10) . . . . ?
C28 C27 C45 C46 0.58(11) . . . . ?
C44 C45 C46 C58 -0.69(14) . . . . ?
C27 C45 C46 C58 143.06(10) . . . . ?
C44 C45 C46 C47 -143.74(9) . . . . ?
C27 C45 C46 C47 0.01(12) . . . . ?
C58 C46 C47 C48 -0.01(16) . . . . ?
C45 C46 C47 C48 143.17(10) . . . . ?
C58 C46 C47 C28 -143.79(10) . . . . ?
C45 C46 C47 C28 -0.61(12) . . . . ?
C29 C28 C47 C48 -1.81(15) . . . . ?
C27 C28 C47 C48 -143.52(10) . . . . ?
C29 C28 C47 C46 142.66(10) . . . . ?
C27 C28 C47 C46 0.96(11) . . . . ?
C46 C47 C48 C31 -137.88(11) . . . . ?
C28 C47 C48 C31 2.50(15) . . . . ?
C46 C47 C48 C49 -0.03(15) . . . . ?
C28 C47 C48 C49 140.35(10) . . . . ?
C30 C31 C48 C47 -0.28(16) . . . . ?
C32 C31 C48 C47 141.54(10) . . . . ?
C30 C31 C48 C49 -142.35(10) . . . . ?
C32 C31 C48 C49 -0.52(13) . . . . ?
C47 C48 C49 C59 -0.07(15) . . . . ?
C31 C48 C49 C59 142.10(10) . . . . ?
C47 C48 C49 C50 -141.62(10) . . . . ?
C31 C48 C49 C50 0.55(13) . . . . ?
C33 C32 C50 C51 -0.89(17) . . . . ?
C31 C32 C50 C51 -141.71(11) . . . . ?
C33 C32 C50 C49 140.86(11) . . . . ?
C31 C32 C50 C49 0.05(12) . . . . ?
C59 C49 C50 C51 -0.29(16) . . . . ?
C48 C49 C50 C51 141.52(10) . . . . ?
C59 C49 C50 C32 -142.18(11) . . . . ?
C48 C49 C50 C32 -0.36(12) . . . . ?
C32 C50 C51 C52 138.21(11) . . . . ?
C49 C50 C51 C52 0.83(16) . . . . ?
C32 C50 C51 C35 1.11(16) . . . . ?
C49 C50 C51 C35 -136.27(11) . . . . ?
C34 C35 C51 C50 1.36(16) . . . . ?
C36 C35 C51 C50 143.70(11) . . . . ?
C34 C35 C51 C52 -140.62(11) . . . . ?
C36 C35 C51 C52 1.72(13) . . . . ?
C50 C51 C52 C60 -1.09(16) . . . . ?
C35 C51 C52 C60 140.10(11) . . . . ?
C50 C51 C52 C53 -142.70(11) . . . . ?
C35 C51 C52 C53 -1.51(13) . . . . ?
C37 C36 C53 C54 -1.08(16) . . . . ?
C35 C36 C53 C54 -142.23(11) . . . . ?
C37 C36 C53 C52 141.49(10) . . . . ?
C35 C36 C53 C52 0.34(13) . . . . ?
C60 C52 C53 C54 1.37(16) . . . . ?
C51 C52 C53 C54 143.03(10) . . . . ?
C60 C52 C53 C36 -140.93(10) . . . . ?
C51 C52 C53 C36 0.73(13) . . . . ?
C36 C53 C54 C55 136.47(11) . . . . ?
C52 C53 C54 C55 -1.23(16) . . . . ?
C36 C53 C54 C39 -2.20(16) . . . . ?
C52 C53 C54 C39 -139.90(10) . . . . ?
C38 C39 C54 C53 1.52(16) . . . . ?
C40 C39 C54 C53 142.09(10) . . . . ?
C38 C39 C54 C55 -141.11(10) . . . . ?
C40 C39 C54 C55 -0.54(12) . . . . ?
C53 C54 C55 C56 0.80(16) . . . . ?
C39 C54 C55 C56 143.56(10) . . . . ?
C53 C54 C55 C41 -142.48(10) . . . . ?
C39 C54 C55 C41 0.28(12) . . . . ?
C42 C41 C55 C56 -1.38(14) . . . . ?
C40 C41 C55 C56 -143.04(10) . . . . ?
C42 C41 C55 C54 141.74(10) . . . . ?
C40 C41 C55 C54 0.08(12) . . . . ?
C54 C55 C56 C60 -0.49(16) . . . . ?
C41 C55 C56 C60 137.96(11) . . . . ?
C54 C55 C56 C57 -138.33(11) . . . . ?
C41 C55 C56 C57 0.12(14) . . . . ?
C44 C43 C57 C56 137.57(10) . . . . ?
C42 C43 C57 C56 -1.09(15) . . . . ?
C44 C43 C57 C58 1.03(14) . . . . ?
C42 C43 C57 C58 -137.63(10) . . . . ?
C55 C56 C57 C43 1.11(15) . . . . ?
C60 C56 C57 C43 -141.42(10) . . . . ?
C55 C56 C57 C58 142.03(10) . . . . ?
C60 C56 C57 C58 -0.51(11) . . . . ?
C47 C46 C58 C57 139.14(10) . . . . ?
C45 C46 C58 C57 0.37(14) . . . . ?
C47 C46 C58 C59 0.15(16) . . . . ?
C45 C46 C58 C59 -138.62(10) . . . . ?
C43 C57 C58 C46 -0.55(14) . . . . ?
C56 C57 C58 C46 -142.05(10) . . . . ?
C43 C57 C58 C59 142.94(9) . . . . ?
C56 C57 C58 C59 1.45(11) . . . . ?
C48 C49 C59 C60 -136.86(11) . . . . ?
C50 C49 C59 C60 0.00(17) . . . . ?
C48 C49 C59 C58 0.20(15) . . . . ?
C50 C49 C59 C58 137.06(11) . . . . ?
C46 C58 C59 C49 -0.25(15) . . . . ?
C57 C58 C59 C49 -143.70(10) . . . . ?
C46 C58 C59 C60 141.61(10) . . . . ?
C57 C58 C59 C60 -1.85(11) . . . . ?
C51 C52 C60 C59 0.78(16) . . . . ?
C53 C52 C60 C59 138.06(11) . . . . ?
C51 C52 C60 C56 -138.32(11) . . . . ?
C53 C52 C60 C56 -1.04(16) . . . . ?
C49 C59 C60 C52 -0.25(17) . . . . ?
C58 C59 C60 C52 -141.55(11) . . . . ?
C49 C59 C60 C56 142.84(11) . . . . ?
C58 C59 C60 C56 1.54(11) . . . . ?
C55 C56 C60 C52 0.62(16) . . . . ?
C57 C56 C60 C52 142.63(10) . . . . ?
C55 C56 C60 C59 -142.65(10) . . . . ?
C57 C56 C60 C59 -0.64(11) . . . . ?
C1 N1 C61 C62 -89.86(14) . . . . ?
C1 N1 C61 C66 94.76(14) . . . . ?
C66 C61 C62 C63 0.6(2) . . . . ?
N1 C61 C62 C63 -174.88(12) . . . . ?
C61 C62 C63 C64 -0.6(2) . . . . ?
C67 O12 C64 C65 -179.78(14) . . . . ?
C67 O12 C64 C63 1.4(2) . . . . ?
C62 C63 C64 C65 1.3(2) . . . . ?
C62 C63 C64 O12 -179.83(13) . . . . ?
O12 C64 C65 C66 178.94(13) . . . . ?
C63 C64 C65 C66 -2.1(2) . . . . ?
C62 C61 C66 C65 -1.39(19) . . . . ?
N1 C61 C66 C65 174.04(12) . . . . ?
C64 C65 C66 C61 2.2(2) . . . . ?
O1 O2 C68 C69 -66.49(11) . . . . ?
O1 O2 C68 C71 56.86(11) . . . . ?
O1 O2 C68 C70 175.62(8) . . . . ?
O3 O4 C72 C73 59.61(11) . . . . ?
O3 O4 C72 C74 -64.38(12) . . . . ?
O3 O4 C72 C75 177.89(9) . . . . ?
O5 O6 C76 C78 65.58(10) . . . . ?
O5 O6 C76 C77 -175.63(7) . . . . ?
O5 O6 C76 C79 -57.62(10) . . . . ?
C11 O7 C80 C83 -61.89(12) . . . . ?
C11 O7 C80 C82 179.92(8) . . . . ?
C11 O7 C80 C81 62.78(13) . . . . ?

loop_
_platon_squeeze_void_nr
_platon_squeeze_void_average_x
_platon_squeeze_void_average_y
_platon_squeeze_void_average_z
_platon_squeeze_void_volume
_platon_squeeze_void_count_electrons
1 0.000 -0.013 0.000 913.2 126.8
2 0.000 -0.017 0.500 913.1 126.8
3 0.458 0.247 0.366 24.4 0.9
4 0.458 0.252 0.866 24.5 0.7
5 0.542 0.747 0.134 24.5 1.2
6 0.542 0.752 0.634 24.4 1.0
